data_4332140
loop_
_publ_author_name
'Yoon, Il'
'Seo, Joobeom'
'Lee, Ji-Eun'
'Park, Ki-Min'
'Kim, Jae Sang'
'Lah, Myoung Soo'
'Lee, Shim Sung'

_publ_section_title
;
 Assembly of a Heterobinuclear 2-D Network:&#x00A0; A Rare Example of
 Endo- and Exocyclic Coordination of PdII/AgIin a Single Macrocycle
;
_journal_issue 9
_journal_name_full 'Inorganic Chemistry'
_journal_page_first 3487
_journal_page_last 3489
_journal_paper_doi 10.1021/ic060005i
_journal_volume 45
_journal_year 2006
_chemical_formula_sum 'C20 H26 Cl2 O11 Pd S3'
_chemical_formula_weight 715.89
_chemical_name_systematic
; 
 ? 
;
_space_group_IT_number 61
_symmetry_cell_setting orthorhombic
_symmetry_space_group_name_Hall '-P 2ac 2ab'
_symmetry_space_group_name_H-M 'P b c a'
_atom_sites_solution_hydrogens geom
_atom_sites_solution_primary direct
_atom_sites_solution_secondary difmap
_audit_creation_method SHELXTL
_cell_angle_alpha 90.00
_cell_angle_beta 90.00
_cell_angle_gamma 90.00
_cell_formula_units_Z 8
_cell_length_a 10.0805(5)
_cell_length_b 16.1725(8)
_cell_length_c 32.1388(17)
_cell_measurement_reflns_used 5265
_cell_measurement_temperature 173(2)
_cell_measurement_theta_max 27.69
_cell_measurement_theta_min 2.38
_cell_volume 5239.5(5)
_computing_cell_refinement 'Bruker SMART'
_computing_data_collection 'Bruker SMART'
_computing_data_reduction 'Bruker SAINT'
_computing_molecular_graphics 'Bruker SHELXTL'
_computing_publication_material 'Bruker SHELXTL'
_computing_structure_refinement 'Bruker SHELXTL'
_computing_structure_solution 'Bruker SHELXTL'
_diffrn_ambient_temperature 173(2)
_diffrn_measured_fraction_theta_full 0.970
_diffrn_measured_fraction_theta_max 0.970
_diffrn_measurement_device_type 'CCD area detector'
_diffrn_measurement_method 'phi and omega scans'
_diffrn_radiation_monochromator graphite
_diffrn_radiation_source 'fine-focus sealed tube'
_diffrn_radiation_type MoK\a
_diffrn_radiation_wavelength 0.71073
_diffrn_reflns_av_R_equivalents 0.1510
_diffrn_reflns_av_sigmaI/netI 0.1035
_diffrn_reflns_limit_h_max 13
_diffrn_reflns_limit_h_min -11
_diffrn_reflns_limit_k_max 21
_diffrn_reflns_limit_k_min -20
_diffrn_reflns_limit_l_max 36
_diffrn_reflns_limit_l_min -42
_diffrn_reflns_number 31831
_diffrn_reflns_theta_full 28.27
_diffrn_reflns_theta_max 28.27
_diffrn_reflns_theta_min 1.27
_exptl_absorpt_coefficient_mu 1.209
_exptl_absorpt_correction_type none
_exptl_crystal_colour dark
_exptl_crystal_density_diffrn 1.815
_exptl_crystal_density_method 'not measured'
_exptl_crystal_description block
_exptl_crystal_F_000 2896
_exptl_crystal_size_max 0.10
_exptl_crystal_size_mid 0.10
_exptl_crystal_size_min 0.05
_refine_diff_density_max 1.124
_refine_diff_density_min -1.886
_refine_diff_density_rms 0.185
_refine_ls_extinction_method none
_refine_ls_goodness_of_fit_ref 1.051
_refine_ls_hydrogen_treatment constr
_refine_ls_matrix_type full
_refine_ls_number_parameters 334
_refine_ls_number_reflns 6310
_refine_ls_number_restraints 0
_refine_ls_restrained_S_all 1.051
_refine_ls_R_factor_all 0.1132
_refine_ls_R_factor_gt 0.0464
_refine_ls_shift/su_max 0.001
_refine_ls_shift/su_mean 0.000
_refine_ls_structure_factor_coef Fsqd
_refine_ls_weighting_details 'calc w=1/[\s^2^(Fo^2^)+(0.0611P)^2^+0.0000P] where P=(Fo^2^+2Fc^2^)/3'
_refine_ls_weighting_scheme calc
_refine_ls_wR_factor_gt 0.1040
_refine_ls_wR_factor_ref 0.1418
_reflns_number_gt 3704
_reflns_number_total 6310
_reflns_threshold_expression >2sigma(I)
_cod_data_source_file ic060005isup1.cif
_cod_data_source_block 2
_cod_depositor_comments
;
The following automatic conversions were performed:

'_symmetry_cell_setting' value 'Orthorhombic' changed to
'orthorhombic' according to
/home/saulius/struct/CIF-dictionaries/cif_core.dic dictionary named
'cif_core.dic' version 2.4.2 from 2011-04-26.

Automatic conversion script
Id: cif_fix_values 1891 2012-01-12 08:04:46Z andrius 
;
_cod_original_sg_symbol_H-M Pbca
_cod_database_code 4332140

loop_
_symmetry_equiv_pos_as_xyz
'x, y, z'
'-x+1/2, -y, z+1/2'
'-x, y+1/2, -z+1/2'
'x+1/2, -y+1/2, -z'
'-x, -y, -z'
'x-1/2, y, -z-1/2'
'x, -y-1/2, z-1/2'
'-x-1/2, y-1/2, z'

loop_
_atom_site_label
_atom_site_type_symbol
_atom_site_fract_x
_atom_site_fract_y
_atom_site_fract_z
_atom_site_U_iso_or_equiv
_atom_site_adp_type
_atom_site_occupancy
_atom_site_symmetry_multiplicity
_atom_site_calc_flag
_atom_site_refinement_flags
Pd Pd 0.64145(4) 0.41391(2) 0.152940(12) 0.01751(12) Uani 1 1 d .
S1 S 0.72892(14) 0.29797(8) 0.18539(4) 0.0231(3) Uani 1 1 d .
S2 S 0.44295(14) 0.35974(8) 0.16436(4) 0.0245(3) Uani 1 1 d .
S3 S 0.53115(14) 0.53513(8) 0.13566(4) 0.0215(3) Uani 1 1 d .
Cl1 Cl 0.36960(15) 0.06807(8) 0.25272(5) 0.0292(3) Uani 1 1 d .
Cl2 Cl 0.99530(15) 0.61477(9) 0.07689(5) 0.0298(3) Uani 1 1 d .
O1 O 0.8191(4) 0.3075(2) 0.06855(13) 0.0280(9) Uani 1 1 d .
O2 O 0.7008(4) 0.4296(2) 0.06325(12) 0.0247(9) Uani 1 1 d .
O3 O 0.8316(4) 0.4595(2) 0.14016(12) 0.0275(9) Uani 1 1 d .
O4 O 0.2666(5) 0.0912(4) 0.28226(15) 0.0612(15) Uani 1 1 d .
O5 O 0.3393(5) 0.1027(3) 0.21300(14) 0.0463(13) Uani 1 1 d .
O6 O 0.3727(5) -0.0197(3) 0.25050(15) 0.0479(13) Uani 1 1 d .
O7 O 0.4940(4) 0.0977(3) 0.26766(14) 0.0403(11) Uani 1 1 d .
O8 O 1.0232(5) 0.6860(3) 0.10154(17) 0.0639(17) Uani 1 1 d .
O9 O 1.0856(5) 0.5506(4) 0.0852(2) 0.077(2) Uani 1 1 d .
O10 O 0.9983(5) 0.6370(3) 0.03373(14) 0.0516(13) Uani 1 1 d .
O11 O 0.8619(4) 0.5860(3) 0.08678(15) 0.0369(11) Uani 1 1 d .
C1 C 0.8101(6) 0.3840(3) 0.04734(18) 0.0248(12) Uani 1 1 d .
H1A H 0.7978 0.3741 0.0172 0.030 Uiso 1 1 calc R
H1B H 0.8930 0.4158 0.0513 0.030 Uiso 1 1 calc R
C2 C 0.9337(6) 0.2914(3) 0.09053(17) 0.0214(12) Uani 1 1 d .
C3 C 1.0603(6) 0.3076(3) 0.07416(19) 0.0284(13) Uani 1 1 d .
H3B H 1.0691 0.3337 0.0478 0.034 Uiso 1 1 calc R
C4 C 1.1714(6) 0.2856(4) 0.0963(2) 0.0326(15) Uani 1 1 d .
H4B H 1.2568 0.2969 0.0852 0.039 Uiso 1 1 calc R
C5 C 1.1599(6) 0.2471(4) 0.1345(2) 0.0303(14) Uani 1 1 d .
H5B H 1.2371 0.2319 0.1496 0.036 Uiso 1 1 calc R
C6 C 1.0360(6) 0.2311(3) 0.15048(17) 0.0257(13) Uani 1 1 d .
H6B H 1.0285 0.2051 0.1769 0.031 Uiso 1 1 calc R
C7 C 0.9219(5) 0.2520(3) 0.12891(17) 0.0218(12) Uani 1 1 d .
C8 C 0.7856(6) 0.2272(3) 0.14468(18) 0.0257(13) Uani 1 1 d .
H8B H 0.7892 0.1703 0.1559 0.031 Uiso 1 1 calc R
H8C H 0.7216 0.2279 0.1213 0.031 Uiso 1 1 calc R
C9 C 0.5805(6) 0.2417(4) 0.20246(19) 0.0308(14) Uani 1 1 d .
H9B H 0.5513 0.2034 0.1802 0.037 Uiso 1 1 calc R
H9C H 0.6015 0.2086 0.2275 0.037 Uiso 1 1 calc R
C10 C 0.4702(6) 0.3025(4) 0.21230(19) 0.0314(14) Uani 1 1 d .
H10B H 0.4970 0.3402 0.2351 0.038 Uiso 1 1 calc R
H10C H 0.3885 0.2729 0.2207 0.038 Uiso 1 1 calc R
C11 C 0.3472(6) 0.4484(4) 0.18088(18) 0.0292(13) Uani 1 1 d .
H11A H 0.2535 0.4327 0.1856 0.035 Uiso 1 1 calc R
H11B H 0.3837 0.4716 0.2070 0.035 Uiso 1 1 calc R
C12 C 0.3574(6) 0.5111(4) 0.14586(18) 0.0290(13) Uani 1 1 d .
H12A H 0.3094 0.5623 0.1537 0.035 Uiso 1 1 calc R
H12B H 0.3158 0.4885 0.1204 0.035 Uiso 1 1 calc R
C13 C 0.5252(6) 0.5524(3) 0.07922(16) 0.0210(12) Uani 1 1 d .
H13A H 0.4622 0.5979 0.0734 0.025 Uiso 1 1 calc R
H13B H 0.6140 0.5705 0.0697 0.025 Uiso 1 1 calc R
C14 C 0.4844(5) 0.4778(3) 0.05427(16) 0.0198(11) Uani 1 1 d .
C15 C 0.3580(6) 0.4705(4) 0.03803(17) 0.0244(12) Uani 1 1 d .
H15A H 0.2945 0.5127 0.0431 0.029 Uiso 1 1 calc R
C16 C 0.3229(6) 0.4017(4) 0.01431(18) 0.0306(14) Uani 1 1 d .
H16A H 0.2372 0.3983 0.0021 0.037 Uiso 1 1 calc R
C17 C 0.4133(6) 0.3387(4) 0.00861(17) 0.0301(14) Uani 1 1 d .
H17A H 0.3884 0.2909 -0.0067 0.036 Uiso 1 1 calc R
C18 C 0.5405(6) 0.3446(3) 0.02507(18) 0.0261(13) Uani 1 1 d .
H18A H 0.6022 0.3007 0.0215 0.031 Uiso 1 1 calc R
C19 C 0.5761(5) 0.4147(3) 0.04658(16) 0.0197(11) Uani 1 1 d .
C20 C 0.9334(7) 0.4682(4) 0.1707(2) 0.0418(17) Uani 1 1 d .
H20A H 0.9068 0.5084 0.1910 0.050 Uiso 1 1 calc R
H20B H 1.0139 0.4860 0.1575 0.050 Uiso 1 1 calc R
H20C H 0.9481 0.4160 0.1841 0.050 Uiso 1 1 calc R

loop_
_atom_site_aniso_label
_atom_site_aniso_U_11
_atom_site_aniso_U_22
_atom_site_aniso_U_33
_atom_site_aniso_U_23
_atom_site_aniso_U_13
_atom_site_aniso_U_12
Pd 0.0211(2) 0.01555(19) 0.0159(2) 0.00083(16) 0.00189(18) -0.00111(17)
S1 0.0288(8) 0.0205(7) 0.0200(7) 0.0030(6) 0.0051(6) 0.0029(6)
S2 0.0251(7) 0.0218(7) 0.0264(8) -0.0014(6) 0.0040(6) -0.0041(6)
S3 0.0287(8) 0.0167(6) 0.0191(7) -0.0013(5) 0.0019(6) 0.0016(6)
Cl1 0.0352(8) 0.0266(7) 0.0258(7) 0.0006(6) -0.0066(7) -0.0032(6)
Cl2 0.0262(8) 0.0332(8) 0.0300(8) 0.0029(6) 0.0038(7) -0.0025(6)
O1 0.023(2) 0.025(2) 0.036(2) 0.0097(18) -0.0023(19) -0.0006(16)
O2 0.023(2) 0.025(2) 0.026(2) -0.0041(16) -0.0047(18) 0.0067(16)
O3 0.020(2) 0.034(2) 0.028(2) 0.0045(18) -0.0023(17) -0.0075(17)
O4 0.046(3) 0.095(4) 0.042(3) -0.018(3) 0.009(3) 0.018(3)
O5 0.063(3) 0.043(3) 0.034(3) 0.012(2) -0.017(2) -0.013(2)
O6 0.074(4) 0.024(2) 0.046(3) -0.001(2) -0.018(3) -0.003(2)
O7 0.040(3) 0.048(3) 0.032(3) 0.001(2) -0.005(2) -0.018(2)
O8 0.066(4) 0.072(4) 0.053(4) -0.027(3) 0.010(3) -0.038(3)
O9 0.044(3) 0.084(4) 0.102(5) 0.039(4) 0.021(3) 0.036(3)
O10 0.063(3) 0.063(3) 0.029(3) 0.005(2) 0.009(2) -0.008(3)
O11 0.030(2) 0.032(2) 0.049(3) 0.011(2) 0.005(2) -0.009(2)
C1 0.028(3) 0.024(3) 0.023(3) 0.007(2) 0.002(3) 0.005(2)
C2 0.025(3) 0.017(3) 0.022(3) -0.001(2) 0.001(2) -0.003(2)
C3 0.028(3) 0.028(3) 0.030(3) 0.006(3) 0.003(3) 0.000(3)
C4 0.021(3) 0.033(3) 0.044(4) 0.002(3) 0.005(3) -0.004(3)
C5 0.024(3) 0.031(3) 0.036(3) 0.005(3) -0.005(3) -0.007(3)
C6 0.041(4) 0.019(3) 0.017(3) -0.002(2) -0.005(3) -0.006(2)
C7 0.024(3) 0.018(3) 0.023(3) -0.006(2) 0.005(2) 0.000(2)
C8 0.027(3) 0.019(3) 0.031(3) -0.002(2) 0.009(3) -0.007(2)
C9 0.032(3) 0.025(3) 0.035(4) 0.005(3) 0.016(3) 0.001(3)
C10 0.031(3) 0.029(3) 0.034(4) 0.007(3) 0.013(3) -0.005(3)
C11 0.030(3) 0.034(3) 0.023(3) -0.001(3) 0.007(3) 0.006(3)
C12 0.027(3) 0.032(3) 0.028(3) 0.000(2) 0.010(3) 0.004(3)
C13 0.034(3) 0.015(2) 0.014(3) 0.002(2) -0.001(2) 0.004(2)
C14 0.027(3) 0.018(3) 0.015(3) 0.001(2) 0.004(2) -0.001(2)
C15 0.023(3) 0.034(3) 0.017(3) 0.006(2) 0.004(3) 0.004(3)
C16 0.029(3) 0.045(4) 0.018(3) 0.004(3) -0.001(3) -0.014(3)
C17 0.045(4) 0.031(3) 0.014(3) 0.000(2) 0.001(3) -0.015(3)
C18 0.033(3) 0.022(3) 0.023(3) 0.001(2) 0.001(3) 0.002(2)
C19 0.026(3) 0.021(3) 0.013(2) 0.002(2) 0.000(2) 0.003(2)
C20 0.034(4) 0.045(4) 0.046(4) 0.000(3) -0.007(3) -0.012(3)

loop_
_atom_type_symbol
_atom_type_description
_atom_type_scat_dispersion_real
_atom_type_scat_dispersion_imag
_atom_type_scat_source
C C 0.0033 0.0016 'International Tables Vol C Tables 4.2.6.8 and 6.1.1.4'
H H 0.0000 0.0000 'International Tables Vol C Tables 4.2.6.8 and 6.1.1.4'
O O 0.0106 0.0060 'International Tables Vol C Tables 4.2.6.8 and 6.1.1.4'
S S 0.1246 0.1234 'International Tables Vol C Tables 4.2.6.8 and 6.1.1.4'
Cl Cl 0.1484 0.1585 'International Tables Vol C Tables 4.2.6.8 and 6.1.1.4'
Pd Pd -0.9988 1.0072 'International Tables Vol C Tables 4.2.6.8 and 6.1.1.4'

loop_
_geom_angle_atom_site_label_1
_geom_angle_atom_site_label_2
_geom_angle_atom_site_label_3
_geom_angle
O3 Pd S2 176.91(12)
O3 Pd S1 91.44(12)
S2 Pd S1 87.09(5)
O3 Pd S3 95.39(12)
S2 Pd S3 86.62(5)
S1 Pd S3 166.49(5)
C8 S1 C9 99.1(3)
C8 S1 Pd 107.6(2)
C9 S1 Pd 103.0(2)
C11 S2 C10 103.6(3)
C11 S2 Pd 102.5(2)
C10 S2 Pd 101.9(2)
C12 S3 C13 100.3(3)
C12 S3 Pd 103.73(19)
C13 S3 Pd 112.36(17)
O6 Cl1 O7 109.4(3)
O6 Cl1 O5 110.6(3)
O7 Cl1 O5 111.0(3)
O6 Cl1 O4 107.7(3)
O7 Cl1 O4 108.8(3)
O5 Cl1 O4 109.3(3)
O9 Cl2 O8 111.3(4)
O9 Cl2 O10 110.8(4)
O8 Cl2 O10 109.3(3)
O9 Cl2 O11 108.6(3)
O8 Cl2 O11 108.6(3)
O10 Cl2 O11 108.1(3)
C2 O1 C1 117.8(4)
C19 O2 C1 118.3(4)
C20 O3 Pd 123.9(4)
O1 C1 O2 109.3(4)
O1 C2 C7 117.9(5)
O1 C2 C3 122.3(5)
C7 C2 C3 119.7(5)
C4 C3 C2 119.9(6)
C3 C4 C5 120.6(6)
C6 C5 C4 119.5(6)
C5 C6 C7 121.4(5)
C6 C7 C2 118.9(5)
C6 C7 C8 121.3(5)
C2 C7 C8 119.6(5)
C7 C8 S1 110.9(4)
C10 C9 S1 109.8(4)
C9 C10 S2 105.3(4)
C12 C11 S2 106.0(4)
C11 C12 S3 109.9(4)
C14 C13 S3 114.4(4)
C15 C14 C19 118.7(5)
C15 C14 C13 121.4(5)
C19 C14 C13 119.9(5)
C14 C15 C16 120.6(5)
C17 C16 C15 119.6(6)
C16 C17 C18 120.5(5)
C19 C18 C17 119.2(5)
C18 C19 O2 124.9(5)
C18 C19 C14 121.2(5)
O2 C19 C14 113.9(4)

loop_
_geom_bond_atom_site_label_1
_geom_bond_atom_site_label_2
_geom_bond_distance
Pd O3 2.095(4)
Pd S2 2.2149(15)
Pd S1 2.3197(14)
Pd S3 2.3212(14)
S1 C8 1.829(6)
S1 C9 1.835(6)
S2 C11 1.808(6)
S2 C10 1.818(6)
S3 C12 1.824(6)
S3 C13 1.836(5)
Cl1 O6 1.421(4)
Cl1 O7 1.425(4)
Cl1 O5 1.427(5)
Cl1 O4 1.455(5)
Cl2 O9 1.406(5)
Cl2 O8 1.425(5)
Cl2 O10 1.433(5)
Cl2 O11 1.459(4)
O1 C2 1.380(7)
O1 C1 1.415(6)
O2 C19 1.388(7)
O2 C1 1.420(7)
O3 C20 1.427(7)
C2 C7 1.393(7)
C2 C3 1.405(8)
C3 C4 1.373(8)
C4 C5 1.381(8)
C5 C6 1.376(8)
C6 C7 1.385(8)
C7 C8 1.518(7)
C9 C10 1.518(8)
C11 C12 1.519(8)
C13 C14 1.506(7)
C14 C15 1.382(8)
C14 C19 1.398(7)
C15 C16 1.394(8)
C16 C17 1.379(9)
C17 C18 1.391(8)
C18 C19 1.376(7)
